data_7055318
loop_
_publ_author_name
'Pu\<skari\'c, Andreas'
'Halasz, Ivan'
'Gredi\<cak, Matija'
'Palcic, Ana'
'Bronic, Josip'

_publ_section_title
;
 Synthesis and structure characterization of zinc and cadmium dipeptide
 coordination polymers
;
_journal_name_full 'New J. Chem.'
_journal_paper_doi 10.1039/C5NJ03001C
_journal_year 2016
_chemical_absolute_configuration syn
_chemical_formula_moiety 'C22 H26 N4 O6 Cd'
_chemical_formula_sum 'C22 H26 Cd N4 O6'
_chemical_formula_weight 554.879
_chemical_name_common '[Cd(Gly-L-Phe)2]'
_chemical_name_mineral Cd(GlyPhe)2
_chemical_name_systematic catena-(bis(glycyl-L-phenylalaninato))cadmium(ii)
_space_group_IT_number 5
_symmetry_cell_setting monoclinic
_symmetry_Int_Tables_number 5
_symmetry_space_group_name_Hall 'C 2y'
_symmetry_space_group_name_H-M 'C 1 2 1'
_audit_update_record
;
2015-12-19 deposited with the CCDC.
2016-01-19 downloaded from the CCDC.
;
_cell_angle_alpha 90
_cell_angle_beta 111.3718(27)
_cell_angle_gamma 90
_cell_formula_units_Z 2
_cell_length_a 30.4985(18)
_cell_length_b 5.34094(39)
_cell_length_c 7.63724(45)
_cell_measurement_temperature 293
_cell_volume 1158.49(13)
_diffrn_ambient_temperature 293
_diffrn_measurement_device_type
;
Philips PW 3710 powder diffractometer. 
;
_diffrn_radiation_probe x-ray
_diffrn_radiation_type 'Cu K\a'
_diffrn_radiation_wavelength 1.54060
_diffrn_source 'sealed X-ray tube'
_exptl_crystal_colour white
_exptl_crystal_density_diffrn 1.55
_exptl_crystal_description rod
_pd_proc_ls_profile_function
;
Calculated from fundamental parameters.
;
_pd_proc_ls_prof_R_factor 0.0646
_pd_proc_ls_prof_wR_expected 0.0190
_pd_proc_ls_prof_wR_factor 0.0868
_refine_ls_goodness_of_fit_all 4.561
_refine_ls_number_parameters 42
_refine_ls_R_factor_all 0.0454
_refine_ls_shift/su_max <0.01
_refine_ls_structure_factor_coef Fsqd
_cod_data_source_file c5nj03001c2.cif
_cod_data_source_block CdGF2
_cod_original_sg_symbol_H-M 'C 2'
_cod_original_formula_sum 'C22 H26 Cd N4 O6 '
_cod_database_code 7055318
_audit_block_doi 10.5517/cc1kfzcb

loop_
_symmetry_equiv_pos_as_xyz
'-x, y, -z'
'-x+1/2, y+1/2, -z'
'x, y, z'
'x+1/2, y+1/2, z'

loop_
_atom_site_label
_atom_site_type_symbol
_atom_site_symmetry_multiplicity
_atom_site_fract_x
_atom_site_fract_y
_atom_site_fract_z
_atom_site_occupancy
_atom_site_b_iso_or_
Cd1 Cd 2 0.00000 0.61522 0.00000 1 2.24(16)
C1 C 4 0.45674 0.80057 0.58376 1 1.70(30)
H1 H 4 0.49094 0.78130 0.61231 1 2.04(36)
H2 H 4 0.44599 0.95415 0.50773 1 2.04(36)
C2 C 4 0.43067 0.57530 0.47377 1 1.70(30)
C3 C 4 0.38972 0.39471 0.16803 1 1.70(30)
H3 H 4 0.37815 0.26935 0.23832 1 2.04(36)
C4 C 4 0.42777 0.27110 0.11105 1 1.70(30)
C5 C 4 0.34793 0.48148 0.99500 1 1.70(30)
H6 H 4 0.32467 0.56589 0.03739 1 2.04(36)
H7 H 4 0.35928 0.60585 0.92508 1 2.04(36)
C6 C 4 0.32379 0.26321 0.86523 1 1.70(30)
C7 C 4 0.33068 0.20431 0.69978 1 1.70(30)
H8 H 4 0.35030 0.30707 0.65764 1 2.04(36)
C8 C 4 0.30873 0.99589 0.59577 1 1.70(30)
H9 H 4 0.31342 0.95583 0.48267 1 2.04(36)
C9 C 4 0.27997 0.84591 0.65727 1 1.70(30)
H10 H 4 0.26499 0.70331 0.58616 1 2.04(36)
C10 C 4 0.27314 0.90461 0.82274 1 1.70(30)
H11 H 4 0.25346 0.80219 0.86478 1 2.04(36)
C11 C 4 0.29503 0.11323 0.92672 1 1.70(30)
H12 H 4 0.29038 0.15347 0.03987 1 2.04(36)
N1 N 4 0.44790 0.82347 0.76077 1 1.70(30)
N2 N 4 0.40863 0.60928 0.29005 1 1.70(30)
H16 H 4 0.41260 0.75649 0.23355 1 2.04(36)
O1 O 4 0.43081 0.37697 0.55495 1 1.70(30)
O2 O 4 0.43740 0.04533 0.15232 1 1.70(30)
O3 O 4 0.44894 0.40935 0.03235 1 1.70(30)
H13 H 4 0.45160 0.65080 0.82000 1 2.04(36)
H14 H 4 0.41420 0.88290 0.72780 1 2.04(36)

loop_
_geom_angle_atom_site_label_1
_geom_angle_atom_site_label_2
_geom_angle_atom_site_label_3
_geom_angle
H1 C1 H2 108.22
H1 C1 C2 109.71
H1 C1 N1 109.64
H2 C1 C2 109.76
H2 C1 N1 109.67
C2 C1 N1 109.82
C1 C2 N2 115.97
C1 C2 O1 120.05
N2 C2 O1 123.98
H3 C3 C4 108.46
H3 C3 C5 108.64
H3 C3 N2 108.56
C4 C3 C5 111.30
C4 C3 N2 110.91
C5 C3 N2 108.91
C3 C4 O2 118.43
C3 C4 O3 116.99
O2 C4 O3 124.50
C3 C5 H6 108.98
C3 C5 H7 108.83
C3 C5 C6 112.28
H6 C5 H7 107.70
H6 C5 C6 108.98
H7 C5 C6 109.95
C5 C6 C7 124.29
C5 C6 C11 115.67
C7 C6 C11 119.98
C6 C7 H8 119.96
C6 C7 C8 119.99
H8 C7 C8 120.05
C7 C8 H9 119.96
C7 C8 C9 120.03
H9 C8 C9 120.01
C8 C9 H10 120.00
C8 C9 C10 119.97
H10 C9 C10 120.03
C9 C10 H11 119.99
C9 C10 C11 120.04
H11 C10 C11 119.97
C6 C11 C10 119.99
C6 C11 H12 119.92
C10 C11 H12 120.09
C1 N1 H13 107.75
C1 N1 H14 107.74
C1 N1 Cd1 116.35
H13 N1 H14 109.42
H13 N1 Cd1 107.73
H14 N1 Cd1 107.72
C2 N2 C3 119.86
C2 N2 H16 120.42
C3 N2 H16 117.28
C4 O2 Cd1 83.82
C4 O3 Cd1 97.79
O2 Cd1 O3 53.87
O2 Cd1 O2 163.49
O2 Cd1 O3 141.89
O2 Cd1 N1 87.60
O2 Cd1 N1 82.06
O3 Cd1 O2 141.89
O3 Cd1 O3 93.27
O3 Cd1 N1 128.99
O3 Cd1 N1 103.41
O2 Cd1 O3 53.87
O2 Cd1 N1 82.06
O2 Cd1 N1 87.60
O3 Cd1 N1 103.41
O3 Cd1 N1 128.99
N1 Cd1 N1 102.33
H1 C1 H2 108.22
H1 C1 C2 109.71
H1 C1 N1 109.64
H2 C1 C2 109.76
H2 C1 N1 109.67
C2 C1 N1 109.82
C1 C2 N2 115.97
C1 C2 O1 120.05
N2 C2 O1 123.98
H3 C3 C4 108.46
H3 C3 C5 108.64
H3 C3 N2 108.56
C4 C3 C5 111.30
C4 C3 N2 110.91
C5 C3 N2 108.91
C3 C4 O2 118.43
C3 C4 O3 116.99
O2 C4 O3 124.50
C3 C5 H6 108.98
C3 C5 H7 108.83
C3 C5 C6 112.28
H6 C5 H7 107.70
H6 C5 C6 108.98
H7 C5 C6 109.95
C5 C6 C7 124.29
C5 C6 C11 115.67
C7 C6 C11 119.98
C6 C7 H8 119.96
C6 C7 C8 119.99
H8 C7 C8 120.05
C7 C8 H9 119.96
C7 C8 C9 120.03
H9 C8 C9 120.01
C8 C9 H10 120.00
C8 C9 C10 119.97
H10 C9 C10 120.03
C9 C10 H11 119.99
C9 C10 C11 120.04
H11 C10 C11 119.97
C6 C11 C10 119.99
C6 C11 H12 119.92
C10 C11 H12 120.09
C1 N1 H13 107.75
C1 N1 H14 107.74
C1 N1 Cd1 116.35
H13 N1 H14 109.42
H13 N1 Cd1 107.73
H14 N1 Cd1 107.72
C2 N2 C3 119.86
C2 N2 H16 120.42
C3 N2 H16 117.28
Cd1 O2 C4 83.82
Cd1 O3 C4 97.79

loop_
_geom_bond_atom_site_label_1
_geom_bond_atom_site_label_2
_geom_bond_distance
C1 H1 0.990
C1 H2 0.989
C1 C2 1.516
C1 N1 1.476
C2 N2 1.328
C2 O1 1.226
C3 H3 0.999
C3 C4 1.529
C3 C5 1.535
C3 N2 1.456
C4 O2 1.253
C4 O3 1.267
C5 H6 0.989
C5 H7 0.990
C5 C6 1.533
C6 C7 1.390
C6 C11 1.389
C7 H8 0.950
C7 C8 1.389
C8 H9 0.949
C8 C9 1.389
C9 H10 0.950
C9 C10 1.389
C10 H11 0.950
C10 C11 1.389
C11 H12 0.949
N1 H13 1.015
N1 H14 1.015
N1 Cd1 2.485
N2 H16 0.925
O2 Cd1 2.599
O3 Cd1 2.287
Cd1 O2 2.599
Cd1 O3 2.287
Cd1 N1 2.485
Cd1 N1 2.485
C1 H1 0.990
C1 H2 0.989
C1 C2 1.516
C1 N1 1.476
C2 N2 1.328
C2 O1 1.226
C3 H3 0.999
C3 C4 1.529
C3 C5 1.535
C3 N2 1.456
C4 O2 1.253
C4 O3 1.267
C5 H6 0.989
C5 H7 0.990
C5 C6 1.533
C6 C7 1.390
C6 C11 1.389
C7 H8 0.950
C7 C8 1.389
C8 H9 0.949
C8 C9 1.389
C9 H10 0.950
C9 C10 1.389
C10 H11 0.950
C10 C11 1.389
C11 H12 0.949
N1 H13 1.015
N1 H14 1.015
N1 Cd1 2.485
N2 H16 0.925
